data_7012835
loop_
_publ_author_name
'Beck, Bettina'
'Schneider, Alexandra'
'Freisinger, Eva'
'Holthenrich, Dagmar'
'Erxleben, Andrea'
'Albinati, Alberto'
'Zangrando, Ennio'
'Randaccio, Lucio'
'Lippert, Bernhard'

_publ_section_title
;
 Inter- and intra-molecular condensation patterns of (en)PdII with
 trans-[a2PtL2]2+ (a = am(m)ine, L = 2-aminopyridine): PtPd3 and Pt2Pd4
 species with multiple amide bridges. Unexpected trapping of a pair of
 nitrate ions by a Pt2Pd4 double coneElectronic supplementary
 information (ESI) available: 1H NMR spectra of 2a, 4a and 5; views of
 the crystal structure of 5. See
 http://www.rsc.org/suppdata/dt/b3/b301708g/
;
_journal_issue 12
_journal_name_full 'Dalton Transactions'
_journal_page_first 2533
_journal_paper_doi 10.1039/b301708g
_journal_year 2003
_chemical_formula_structural tr-[(NH3)2Pt(2-ampy)Cl]ClO4
_chemical_formula_sum 'C5 H12 Cl2 N4 O4 Pt'
_chemical_formula_weight 458.18
_chemical_name_systematic
; 
? 
;
_space_group_IT_number 14
_symmetry_cell_setting monoclinic
_symmetry_space_group_name_Hall '-P 2yn'
_symmetry_space_group_name_H-M 'P 1 21/n 1'
_atom_sites_solution_hydrogens geom
_atom_sites_solution_primary direct
_atom_sites_solution_secondary difmap
_audit_creation_method SHELXL
_cell_angle_alpha 90.00
_cell_angle_beta 113.97(3)
_cell_angle_gamma 90.00
_cell_formula_units_Z 4
_cell_length_a 8.830(2)
_cell_length_b 14.135(3)
_cell_length_c 10.635(2)
_cell_measurement_reflns_used 3787
_cell_measurement_temperature 293(2)
_cell_measurement_theta_max 24.70
_cell_measurement_theta_min 4.81
_cell_volume 1212.9(5)
_computing_cell_refinement 'DENZO, SCALEPACK (Otwinowski, Minor, 1997)'
_computing_data_collection 'KappaCCD (Nonius BV, Netherlands)'
_computing_data_reduction 'DENZO, SCALEPACK (Otwinowski, Minor, 1997)'
_computing_molecular_graphics 'Siemens SHELXTL-PLUS(VMS)'
_computing_publication_material SHELXL-93
_computing_structure_refinement 'SHELXL-93 (Sheldrick, 1993)'
_computing_structure_solution 'SHELXS-86 (Sheldrick, 1990)'
_diffrn_ambient_temperature 293(2)
_diffrn_detector_area_resol_mean '19 vertical, 18 horizontal'
_diffrn_measurement_device Enraf-Nonius-KappaCCD
_diffrn_measurement_method
;
360 frames via \w-rotation (\D\w\=1\%) and two times 4s per frame
;
_diffrn_radiation_monochromator graphite
_diffrn_radiation_source 'fine-focus sealed tube'
_diffrn_radiation_type MoK\a
_diffrn_radiation_wavelength 0.71069
_diffrn_reflns_av_R_equivalents 0.074
_diffrn_reflns_av_sigmaI/netI 0.0758
_diffrn_reflns_limit_h_max 0
_diffrn_reflns_limit_h_min -10
_diffrn_reflns_limit_k_max 16
_diffrn_reflns_limit_k_min -16
_diffrn_reflns_limit_l_max 12
_diffrn_reflns_limit_l_min -11
_diffrn_reflns_number 3787
_diffrn_reflns_theta_max 24.70
_diffrn_reflns_theta_min 4.81
_exptl_absorpt_coefficient_mu 12.014
_exptl_absorpt_correction_T_max 0.0401
_exptl_absorpt_correction_T_min 0.0215
_exptl_absorpt_correction_type SCALEPACK
_exptl_crystal_colour colourless
_exptl_crystal_density_diffrn 2.509
_exptl_crystal_density_method 'not measured'
_exptl_crystal_description 'faceted crystal'
_exptl_crystal_F_000 856
_exptl_crystal_size_max 1.38
_exptl_crystal_size_mid 0.76
_exptl_crystal_size_min 0.75
_refine_diff_density_max 0.971
_refine_diff_density_min -1.056
_refine_diff_density_rms 0.153
_refine_ls_extinction_coef 0.0106(7)
_refine_ls_extinction_expression Fc^*^=kFc[1+0.001xFc^2^\l^3^/sin(2\q)]^-1/4^
_refine_ls_extinction_method SHELXL
_refine_ls_goodness_of_fit_all 0.920
_refine_ls_goodness_of_fit_obs 1.044
_refine_ls_hydrogen_treatment refU
_refine_ls_matrix_type full
_refine_ls_number_parameters 169
_refine_ls_number_reflns 2058
_refine_ls_number_restraints 0
_refine_ls_restrained_S_all 0.934
_refine_ls_restrained_S_obs 1.044
_refine_ls_R_factor_all 0.0507
_refine_ls_R_factor_obs 0.0328
_refine_ls_shift/esd_max 0.001
_refine_ls_shift/esd_mean 0.000
_refine_ls_structure_factor_coef Fsqd
_refine_ls_weighting_details 'w=1/[\s^2^(Fo^2^)+(0.0371P)^2^+0.0000P] where P=(Fo^2^+2Fc^2^)/3'
_refine_ls_weighting_scheme calc
_refine_ls_wR_factor_all 0.0778
_refine_ls_wR_factor_obs 0.0732
_reflns_number_observed 1501
_reflns_number_total 2060
_reflns_observed_criterion >2sigma(I)
_cod_data_source_file b301708g.txt
_cod_data_source_block 1b
_cod_depositor_comments
;
The following automatic conversions were performed:

'_refine_ls_weighting_scheme' value 'calc
w=1/[\s^2^(Fo^2^)+(0.0371P)^2^+0.0000P] where P=(Fo^2^+2Fc^2^)/3' was
changed to 'calc'. New tag '_refine_ls_weighting_details' was
created. The value of the new tag was set to
'w=1/[\s^2^(Fo^2^)+(0.0371P)^2^+0.0000P] where P=(Fo^2^+2Fc^2^)/3'.

Automatic conversion script
Id: cif_fix_values 3143 2015-03-26 13:38:13Z robertas 
;
_cod_original_cell_volume 1212.9(4)
_cod_original_sg_symbol_H-M P2(1)/n
_cod_database_code 7012835

loop_
_symmetry_equiv_pos_as_xyz
'x, y, z'
'-x+1/2, y+1/2, -z+1/2'
'-x, -y, -z'
'x-1/2, -y-1/2, z-1/2'

loop_
_atom_site_aniso_label
_atom_site_aniso_U_11
_atom_site_aniso_U_22
_atom_site_aniso_U_33
_atom_site_aniso_U_23
_atom_site_aniso_U_13
_atom_site_aniso_U_12
Pt1 0.0407(2) 0.0422(2) 0.0390(2) 0.0003(2) 0.00890(14) 0.0010(2)
Cl1 0.079(2) 0.059(2) 0.0420(12) -0.0018(10) 0.0152(12) 0.0029(12)
N10a 0.057(4) 0.058(5) 0.067(5) -0.001(4) 0.017(4) -0.004(4)
N10 0.069(5) 0.062(5) 0.063(5) -0.013(4) 0.027(4) -0.012(4)
N1 0.048(4) 0.050(5) 0.046(4) 0.002(3) 0.021(3) 0.002(3)
C2 0.033(4) 0.052(5) 0.052(6) 0.007(5) 0.006(4) 0.001(4)
N2 0.082(6) 0.065(5) 0.046(5) 0.005(4) 0.016(4) 0.028(5)
C3 0.056(5) 0.064(7) 0.040(5) 0.000(4) 0.019(4) -0.002(5)
C4 0.066(6) 0.087(8) 0.042(5) -0.009(5) 0.022(5) -0.012(6)
C5 0.060(6) 0.073(7) 0.056(6) -0.005(5) 0.033(5) 0.008(5)
C6 0.074(7) 0.044(6) 0.063(6) -0.001(5) 0.033(6) 0.005(5)
Cl2 0.0494(11) 0.0499(13) 0.0513(13) 0.0043(10) 0.0204(10) -0.0006(10)
O21 0.140(7) 0.088(7) 0.133(8) 0.037(6) 0.098(7) 0.009(6)
O22 0.217(28) 0.132(18) 0.218(27) 0.058(17) 0.199(24) 0.051(18)
O22A 0.117(21) 0.159(29) 0.049(11) -0.073(16) 0.060(13) -0.068(20)
O23 0.111(7) 0.157(10) 0.134(9) -0.014(8) -0.037(7) -0.054(8)
O24 0.059(9) 0.123(18) 0.103(14) 0.048(12) 0.023(10) 0.047(11)
O24A 0.127(26) 0.058(12) 0.174(32) -0.017(19) 0.094(24) 0.033(15)

loop_
_atom_site_label
_atom_site_type_symbol
_atom_site_fract_x
_atom_site_fract_y
_atom_site_fract_z
_atom_site_U_iso_or_equiv
_atom_site_thermal_displace_type
_atom_site_occupancy
_atom_site_calc_flag
_atom_site_refinement_flags
_atom_site_disorder_group
Pt1 Pt 0.02595(4) 0.83579(2) 0.40429(3) 0.0430(2) Uani 1 d . .
Cl1 Cl 0.0558(3) 0.8627(2) 0.6255(2) 0.0630(7) Uani 1 d . .
N10a N 0.1873(9) 0.9442(6) 0.4261(9) 0.063(2) Uani 1 d . .
H10A H 0.2691(48) 0.9421(31) 0.5097(27) 0.092(17) Uiso 1 calc R .
H10B H 0.1340(22) 0.9991(6) 0.4150(73) 0.092(17) Uiso 1 calc R .
H10C H 0.2290(67) 0.9388(29) 0.3630(47) 0.092(17) Uiso 1 calc R .
N10 N -0.1330(11) 0.7277(6) 0.3910(9) 0.065(2) Uani 1 d . .
H11A H -0.1586(71) 0.7291(31) 0.4637(38) 0.092(17) Uiso 1 calc R .
H11B H -0.0849(35) 0.6728(6) 0.3889(76) 0.092(17) Uiso 1 calc R .
H11C H -0.2250(38) 0.7341(29) 0.3145(39) 0.092(17) Uiso 1 calc R .
N1 N -0.0015(9) 0.8128(5) 0.2084(8) 0.048(2) Uani 1 d . .
C2 C -0.0747(10) 0.8759(7) 0.1068(9) 0.049(2) Uani 1 d . .
N2 N -0.1356(10) 0.9556(6) 0.1359(8) 0.068(2) Uani 1 d . .
H2A H -0.1275(10) 0.9658(6) 0.2181(8) 0.079(25) Uiso 1 calc R .
H2B H -0.1828(10) 0.9968(6) 0.0723(8) 0.079(25) Uiso 1 calc R .
C3 C -0.0819(11) 0.8593(7) -0.0262(9) 0.053(2) Uani 1 d . .
H3 H -0.1300(11) 0.9040(7) -0.0951(9) 0.062(14) Uiso 1 calc R .
C4 C -0.0195(13) 0.7789(9) -0.0537(10) 0.065(3) Uani 1 d . .
H4 H -0.0247(13) 0.7676(9) -0.1415(10) 0.062(14) Uiso 1 calc R .
C5 C 0.0535(12) 0.7124(8) 0.0515(10) 0.060(2) Uani 1 d . .
H5 H 0.0980(12) 0.6563(8) 0.0355(10) 0.062(14) Uiso 1 calc R .
C6 C 0.0568(13) 0.7324(7) 0.1763(10) 0.059(3) Uani 1 d . .
H6 H 0.1027(13) 0.6875(7) 0.2454(10) 0.062(14) Uiso 1 calc R .
Cl2 Cl 0.4765(3) 0.9560(2) 0.2182(2) 0.0502(6) Uani 1 d . .
O21 O 0.5061(13) 1.0316(7) 0.1462(11) 0.107(3) Uani 1 d . .
O22 O 0.4286(37) 0.9986(21) 0.3320(34) 0.153(13) Uani 0.58 d P .
O22A O 0.4991(35) 0.9790(25) 0.3442(25) 0.100(12) Uani 0.42 d P .
O23 O 0.3295(13) 0.9143(9) 0.1333(12) 0.162(5) Uani 1 d . .
O24 O 0.6166(21) 0.9050(16) 0.2894(19) 0.098(6) Uani 0.58 d P .
O24A O 0.5686(38) 0.8768(19) 0.2015(35) 0.109(10) Uani 0.42 d P .

loop_
_atom_type_symbol
_atom_type_description
_atom_type_scat_dispersion_real
_atom_type_scat_dispersion_imag
_atom_type_scat_source
C C 0.0033 0.0016 'International Tables Vol C Tables 4.2.6.8 and 6.1.1.4'
H H 0.0000 0.0000 'International Tables Vol C Tables 4.2.6.8 and 6.1.1.4'
N N 0.0061 0.0033 'International Tables Vol C Tables 4.2.6.8 and 6.1.1.4'
O O 0.0106 0.0060 'International Tables Vol C Tables 4.2.6.8 and 6.1.1.4'
Pt Pt -1.7033 8.3905 'International Tables Vol C Tables 4.2.6.8 and 6.1.1.4'
Cl Cl 0.1484 0.1585 'International Tables Vol C Tables 4.2.6.8 and 6.1.1.4'

loop_
_geom_angle_atom_site_label_1
_geom_angle_atom_site_label_2
_geom_angle_atom_site_label_3
_geom_angle
_geom_angle_site_symmetry_1
_geom_angle_site_symmetry_3
_geom_angle_publ_flag
N1 Pt1 N10 91.0(3) . . ?
N1 Pt1 N10a 91.4(3) . . ?
N10 Pt1 N10a 177.6(3) . . ?
N1 Pt1 Cl1 179.6(2) . . ?
N10 Pt1 Cl1 89.1(2) . . ?
N10a Pt1 Cl1 88.6(3) . . ?
Pt1 N10a H10A 109.5(2) . . ?
Pt1 N10a H10B 109.5(2) . . ?
H10A N10a H10B 109.5 . . ?
Pt1 N10a H10C 109.5(2) . . ?
H10A N10a H10C 109.47(7) . . ?
H10B N10a H10C 109.5 . . ?
Pt1 N10 H11A 109.5(2) . . ?
Pt1 N10 H11B 109.5(3) . . ?
H11A N10 H11B 109.5 . . ?
Pt1 N10 H11C 109.5(3) . . ?
H11A N10 H11C 109.5 . . ?
H11B N10 H11C 109.5 . . ?
C2 N1 C6 117.7(8) . . ?
C2 N1 Pt1 122.5(7) . . ?
C6 N1 Pt1 119.9(6) . . ?
N2 C2 N1 118.7(9) . . ?
N2 C2 C3 120.9(8) . . ?
N1 C2 C3 120.4(9) . . ?
C2 N2 H2A 120.0(5) . . ?
C2 N2 H2B 120.0(5) . . ?
H2A N2 H2B 120.0 . . ?
C4 C3 C2 120.2(9) . . ?
C4 C3 H3 119.9(6) . . ?
C2 C3 H3 119.9(6) . . ?
C3 C4 C5 119.3(9) . . ?
C3 C4 H4 120.4(6) . . ?
C5 C4 H4 120.4(6) . . ?
C6 C5 C4 117.7(10) . . ?
C6 C5 H5 121.2(6) . . ?
C4 C5 H5 121.2(6) . . ?
C5 C6 N1 124.7(10) . . ?
C5 C6 H6 117.6(6) . . ?
N1 C6 H6 117.6(5) . . ?
O22A Cl2 O24 80.6(18) . . ?
O22A Cl2 O23 119.2(13) . . ?
O24 Cl2 O23 122.6(11) . . ?
O22A Cl2 O21 112.6(15) . . ?
O24 Cl2 O21 112.2(10) . . ?
O23 Cl2 O21 107.7(8) . . ?
O22A Cl2 O24A 117.4(22) . . ?
O24 Cl2 O24A 39.3(11) . . ?
O23 Cl2 O24A 90.9(14) . . ?
O21 Cl2 O24A 106.6(14) . . ?
O22A Cl2 O22 24.1(21) . . ?
O24 Cl2 O22 104.2(15) . . ?
O23 Cl2 O22 101.2(13) . . ?
O21 Cl2 O22 107.4(11) . . ?
O24A Cl2 O22 138.1(18) . . ?
O22A O22 Cl2 56.2(33) . . ?
O22 O22A Cl2 99.7(47) . . ?
O22 O22A O24 148.6(45) . . ?
Cl2 O22A O24 51.0(10) . . ?
O24A O24 Cl2 74.5(21) . . ?
O24A O24 O22A 119.9(26) . . ?
Cl2 O24 O22A 48.4(11) . . ?
O24 O24A Cl2 66.3(18) . . ?

loop_
_geom_bond_atom_site_label_1
_geom_bond_atom_site_label_2
_geom_bond_distance
_geom_bond_site_symmetry_2
_geom_bond_publ_flag
Pt1 N1 2.024(8) . ?
Pt1 N10 2.040(8) . ?
Pt1 N10a 2.041(8) . ?
Pt1 Cl1 2.290(3) . ?
N10a H10A 0.89 . ?
N10a H10B 0.89 . ?
N10a H10C 0.89 . ?
N10 H11A 0.89 . ?
N10 H11B 0.89 . ?
N10 H11C 0.89 . ?
N1 C2 1.347(12) . ?
N1 C6 1.347(12) . ?
C2 N2 1.338(12) . ?
C2 C3 1.409(13) . ?
N2 H2A 0.86 . ?
N2 H2B 0.86 . ?
C3 C4 1.346(14) . ?
C3 H3 0.93 . ?
C4 C5 1.401(14) . ?
C4 H4 0.93 . ?
C5 C6 1.346(13) . ?
C5 H5 0.93 . ?
C6 H6 0.93 . ?
Cl2 O22A 1.31(2) . ?
Cl2 O24 1.36(2) . ?
Cl2 O23 1.377(9) . ?
Cl2 O21 1.400(8) . ?
Cl2 O24A 1.44(2) . ?
Cl2 O22 1.56(3) . ?
O22 O22A 0.64(5) . ?
O22A O24 1.73(3) . ?
O24 O24A 0.94(3) . ?

loop_
_geom_torsion_atom_site_label_1
_geom_torsion_atom_site_label_2
_geom_torsion_atom_site_label_3
_geom_torsion_atom_site_label_4
_geom_torsion
_geom_torsion_site_symmetry_1
_geom_torsion_site_symmetry_2
_geom_torsion_site_symmetry_3
_geom_torsion_site_symmetry_4
_geom_torsion_publ_flag
N10 Pt1 N1 C2 113.7(7) . . . . ?
N10a Pt1 N1 C2 -66.7(7) . . . . ?
Cl1 Pt1 N1 C2 10.9(309) . . . . ?
N10 Pt1 N1 C6 -67.3(8) . . . . ?
N10a Pt1 N1 C6 112.4(7) . . . . ?
Cl1 Pt1 N1 C6 -170.0(300) . . . . ?
C6 N1 C2 N2 179.1(8) . . . . ?
Pt1 N1 C2 N2 -1.9(12) . . . . ?
C6 N1 C2 C3 -3.0(12) . . . . ?
Pt1 N1 C2 C3 176.1(6) . . . . ?
N2 C2 C3 C4 179.7(9) . . . . ?
N1 C2 C3 C4 1.8(13) . . . . ?
C2 C3 C4 C5 -0.4(14) . . . . ?
C3 C4 C5 C6 0.3(15) . . . . ?
C4 C5 C6 N1 -1.6(16) . . . . ?
C2 N1 C6 C5 3.0(14) . . . . ?
Pt1 N1 C6 C5 -176.1(8) . . . . ?
O22A Cl2 O22 O22A 0.00(3) . . . . ?
O24 Cl2 O22 O22A 12.8(57) . . . . ?
O23 Cl2 O22 O22A 140.8(52) . . . . ?
O21 Cl2 O22 O22A -106.5(53) . . . . ?
O24A Cl2 O22 O22A 36.6(65) . . . . ?
Cl2 O22 O22A Cl2 0.000(11) . . . . ?
Cl2 O22 O22A O24 -18.9(82) . . . . ?
O24 Cl2 O22A O22 -167.5(56) . . . . ?
O23 Cl2 O22A O22 -45.3(60) . . . . ?
O21 Cl2 O22A O22 82.3(52) . . . . ?
O24A Cl2 O22A O22 -153.3(50) . . . . ?
O22 Cl2 O22A O22 0.00(3) . . . . ?
O24 Cl2 O22A O24 0.000(11) . . . . ?
O23 Cl2 O22A O24 122.2(14) . . . . ?
O21 Cl2 O22A O24 -110.3(12) . . . . ?
O24A Cl2 O22A O24 14.1(22) . . . . ?
O22 Cl2 O22A O24 167.5(56) . . . . ?
O22A Cl2 O24 O24A 160.0(33) . . . . ?
O23 Cl2 O24 O24A 41.2(33) . . . . ?
O21 Cl2 O24 O24A -89.3(30) . . . . ?
O24A Cl2 O24 O24A 0.00(2) . . . . ?
O22 Cl2 O24 O24A 154.7(30) . . . . ?
O22A Cl2 O24 O22A 0.000(13) . . . . ?
O23 Cl2 O24 O22A -118.7(16) . . . . ?
O21 Cl2 O24 O22A 110.7(14) . . . . ?
O24A Cl2 O24 O22A -160.0(33) . . . . ?
O22 Cl2 O24 O22A -5.2(22) . . . . ?
O22 O22A O24 O24A 1.9(130) . . . . ?
Cl2 O22A O24 O24A -22.4(37) . . . . ?
O22 O22A O24 Cl2 24.2(108) . . . . ?
Cl2 O22A O24 Cl2 0.000(14) . . . . ?
Cl2 O24 O24A Cl2 0.00(2) . . . . ?
O22A O24 O24A Cl2 17.2(28) . . . . ?
O22A Cl2 O24A O24 -22.4(36) . . . . ?
O24 Cl2 O24A O24 0.00(3) . . . . ?
O23 Cl2 O24A O24 -146.3(28) . . . . ?
O21 Cl2 O24A O24 105.0(28) . . . . ?
O22 Cl2 O24A O24 -38.3(42) . . . . ?
